data_2243759
loop_
_publ_author_name
'Shyshkina, Mariia O.'
'Lega, Dmitry A.'
'Goryachiy, Volodymyr D.'
'Shemchuk, Ludmila M.'
'Levashov, Dmitriy V.'
'Shemchuk, Leonid A.'

_publ_section_title
;
 2-Amino-4-(4-chloro-1-ethyl-2,2-dioxo-1<i>H</i>-benzo[<i>c</i>][1,2]thiazin-3-yl)-7,7-dimethyl-5-oxo-5,6,7,8-tetrahydro-4<i>H</i>-chromene-3-carbonitrile:
 single-crystal X-ray diffraction study and Hirshfeld surface analysis
;
_journal_coeditor_code WM5596
_journal_issue 3
_journal_name_full 'Acta Crystallographica Section E'
_journal_page_first 294
_journal_page_last 297
_journal_paper_doi 10.1107/S2056989021002085
_journal_volume 77
_journal_year 2021
_chemical_formula_iupac 'C22 H22 Cl N3 O4 S'
_chemical_formula_moiety 'C22 H22 Cl N3 O4 S'
_chemical_formula_sum 'C22 H22 Cl N3 O4 S'
_chemical_formula_weight 459.93
_chemical_name_systematic
2-Amino-4-(4-chloro-1-ethyl-2,2-dioxo-1<i>H</i>-benzo[<i>c</i>][1,2]thiazin-3-yl)-7,7-dimethyl-5-oxo-5,6,7,8-tetrahydro-4<i>H</i>-chromene-3-carbonitrile
_space_group_crystal_system triclinic
_space_group_IT_number 2
_space_group_name_Hall '-P 1'
_space_group_name_H-M_alt 'P -1'
_atom_sites_solution_hydrogens mixed
_audit_creation_method SHELXL-2016/6
_cell_angle_alpha 91.351(4)
_cell_angle_beta 101.065(5)
_cell_angle_gamma 97.235(4)
_cell_formula_units_Z 2
_cell_length_a 8.6739(5)
_cell_length_b 10.5490(5)
_cell_length_c 12.4021(8)
_cell_measurement_reflns_used 2322
_cell_measurement_temperature 293(2)
_cell_measurement_theta_max 29.785
_cell_measurement_theta_min 3.553
_cell_volume 1103.51(11)
_computing_cell_refinement
;
CrysAlisPro (Rigaku OD, 2018)
;
_computing_data_collection
;
CrysAlisPro (Rigaku OD, 2018)
;
_computing_data_reduction
;
CrysAlisPro (Rigaku OD, 2018)
;
_computing_molecular_graphics
;
Mercury (Macrae <i>et al.</i>,  2020)
;
_computing_publication_material
;
publCIF (Westrip, 2010)
;
_computing_structure_refinement
;
<i>SHELXL2016/6</i> (Sheldrick, 2015b)
;
_computing_structure_solution
;
<i>SHELXT2014/5</i> (Sheldrick, 2015a)
;
_diffrn_ambient_temperature 293(2)
_diffrn_detector_area_resol_mean 16.1827
_diffrn_measured_fraction_theta_full 0.998
_diffrn_measured_fraction_theta_max 0.877
_diffrn_measurement_device_type 'Rigaku Oxford Diffraction Xcalibur, Sapphire3'
_diffrn_measurement_method '\w scans'
_diffrn_radiation_type MoK\a
_diffrn_radiation_wavelength 0.71073
_diffrn_reflns_av_R_equivalents 0.0574
_diffrn_reflns_av_unetI/netI 0.0766
_diffrn_reflns_limit_h_max 11
_diffrn_reflns_limit_h_min -12
_diffrn_reflns_limit_k_max 15
_diffrn_reflns_limit_k_min -15
_diffrn_reflns_limit_l_max 18
_diffrn_reflns_limit_l_min -18
_diffrn_reflns_number 11902
_diffrn_reflns_theta_full 25.242
_diffrn_reflns_theta_max 32.391
_diffrn_reflns_theta_min 3.149
_diffrn_source 'Enhance (Mo) X-ray Source'
_exptl_absorpt_coefficient_mu 0.302
_exptl_absorpt_correction_T_max 1.00000
_exptl_absorpt_correction_T_min 0.49493
_exptl_absorpt_correction_type multi-scan
_exptl_absorpt_process_details
;
(CrysAlisPro; Rigaku OD, 2018)
;
_exptl_crystal_colour colourless
_exptl_crystal_density_diffrn 1.384
_exptl_crystal_description block
_exptl_crystal_F_000 480
_exptl_crystal_size_max 0.200
_exptl_crystal_size_mid 0.200
_exptl_crystal_size_min 0.150
_refine_diff_density_max 0.332
_refine_diff_density_min -0.724
_refine_ls_extinction_method none
_refine_ls_goodness_of_fit_ref 0.997
_refine_ls_hydrogen_treatment mixed
_refine_ls_matrix_type full
_refine_ls_number_parameters 337
_refine_ls_number_reflns 6933
_refine_ls_number_restraints 12
_refine_ls_restrained_S_all 0.999
_refine_ls_R_factor_all 0.1088
_refine_ls_R_factor_gt 0.0733
_refine_ls_shift/su_max 0.000
_refine_ls_shift/su_mean 0.000
_refine_ls_structure_factor_coef Fsqd
_refine_ls_weighting_details 'w=1/[\s^2^(Fo^2^)+(0.1119P)^2^] where P=(Fo^2^+2Fc^2^)/3'
_refine_ls_weighting_scheme calc
_refine_ls_wR_factor_gt 0.1925
_refine_ls_wR_factor_ref 0.2318
_reflns_number_gt 3942
_reflns_number_total 6933
_reflns_threshold_expression 'I > 2\s(I)'
_cod_data_source_file wm5596sup1.cif
_cod_data_source_block I
_cod_database_code 2243759
_shelx_space_group_comment
;
The symmetry employed for this shelxl refinement is uniquely defined
by the following loop, which should always be used as a source of
symmetry information in preference to the above space-group names.
They are only intended as comments.
;
_shelx_estimated_absorpt_t_min 0.942
_shelx_estimated_absorpt_t_max 0.956

loop_
_space_group_symop_operation_xyz
'x, y, z'
'-x, -y, -z'

loop_
_atom_site_type_symbol
_atom_site_label
_atom_site_fract_x
_atom_site_fract_y
_atom_site_fract_z
_atom_site_U_iso_or_equiv
_atom_site_adp_type
_atom_site_calc_flag
_atom_site_occupancy
_atom_site_disorder_assembly
_atom_site_disorder_group
Cl Cl1 0.03972(9) 0.51417(8) 0.26644(8) 0.0788(3) Uani d 1 . .
S S1 0.20928(7) 0.15439(6) 0.25028(5) 0.04761(19) Uani d 1 . .
O O1 0.0808(2) 0.07168(18) 0.27577(16) 0.0648(5) Uani d 1 . .
O O2 0.3663(2) 0.12600(17) 0.29009(15) 0.0575(5) Uani d 1 . .
O O3 0.58348(18) 0.26894(16) 0.50631(14) 0.0477(4) Uani d 1 . .
O O4 0.0502(2) 0.31102(17) 0.50362(17) 0.0592(5) Uani d 1 . .
N N1 0.1851(3) 0.1610(2) 0.11726(17) 0.0620(6) Uani d 1 . .
N N2 0.7433(3) 0.3725(2) 0.4084(2) 0.0616(6) Uani d 1 . .
H H2A 0.821(4) 0.340(3) 0.456(2) 0.064(8) Uiso d 1 . .
H H2B 0.772(4) 0.429(3) 0.359(3) 0.065(9) Uiso d 1 . .
N N3 0.5170(3) 0.5555(2) 0.2211(2) 0.0720(7) Uani d 1 . .
C C1 0.0509(4) 0.2134(3) 0.0640(2) 0.0685(8) Uani d 1 . .
C C2A -0.0047(19) 0.1696(12) -0.0450(6) 0.075(3) Uani d 0.5 A 1
H H2AA 0.046249 0.110365 -0.076725 0.090 Uiso calc 0.5 A 1
C C3A -0.1356(18) 0.2143(15) -0.1057(12) 0.081(4) Uani d 0.5 A 1
H H3A -0.177591 0.188100 -0.178732 0.097 Uiso calc 0.5 A 1
C C4A -0.198(2) 0.302(2) -0.0480(12) 0.085(3) Uani d 0.5 A 1
H H4A -0.291494 0.328402 -0.084953 0.102 Uiso calc 0.5 A 1
C C5A -0.1415(12) 0.3545(14) 0.0572(9) 0.079(4) Uani d 0.5 A 1
H H5A -0.190299 0.416714 0.086940 0.095 Uiso calc 0.5 A 1
C C2B -0.0394(19) 0.1748(17) -0.0399(7) 0.115(7) Uani d 0.5 A 2
H H2BA -0.013639 0.107213 -0.079432 0.139 Uiso calc 0.5 A 2
C C3B -0.167(2) 0.236(2) -0.0844(13) 0.120(8) Uani d 0.5 A 2
H H3B -0.219377 0.206308 -0.154646 0.144 Uiso calc 0.5 A 2
C C4B -0.227(2) 0.335(2) -0.0391(14) 0.122(7) Uani d 0.5 A 2
H H4B -0.311513 0.374797 -0.073359 0.146 Uiso calc 0.5 A 2
C C5B -0.1391(13) 0.3653(16) 0.0656(11) 0.121(7) Uani d 0.5 A 2
H H5B -0.171095 0.428779 0.106286 0.146 Uiso calc 0.5 A 2
C C6 -0.0073(3) 0.3099(3) 0.1166(3) 0.0697(9) Uani d 1 . .
C C7 0.0800(3) 0.3652(3) 0.2261(2) 0.0551(6) Uani d 1 . .
C C8 0.1906(2) 0.3107(2) 0.29209(19) 0.0442(5) Uani d 1 . .
C C9 0.3034(3) 0.3711(2) 0.39527(19) 0.0423(5) Uani d 1 . .
H H9 0.265613 0.450631 0.414792 0.051 Uiso calc 1 . .
C C10 0.3097(2) 0.28831(19) 0.49249(18) 0.0397(4) Uani d 1 . .
C C11 0.1699(2) 0.2645(2) 0.54253(19) 0.0428(5) Uani d 1 . .
C C12 0.1814(3) 0.1897(2) 0.6451(2) 0.0487(5) Uani d 1 . .
H H12A 0.076892 0.146673 0.648431 0.058 Uiso calc 1 . .
H H12B 0.215222 0.248890 0.708728 0.058 Uiso calc 1 . .
C C13 0.2968(3) 0.0896(2) 0.65146(19) 0.0472(5) Uani d 1 . .
C C14 0.4558(3) 0.1565(2) 0.6339(2) 0.0475(5) Uani d 1 . .
H H14A 0.508114 0.206829 0.700312 0.057 Uiso calc 1 . .
H H14B 0.522224 0.092238 0.621679 0.057 Uiso calc 1 . .
C C15 0.4416(2) 0.2413(2) 0.53984(18) 0.0407(4) Uani d 1 . .
C C16 0.5947(3) 0.3529(2) 0.4253(2) 0.0436(5) Uani d 1 . .
C C17 0.4688(3) 0.4055(2) 0.37333(19) 0.0433(5) Uani d 1 . .
C C18 0.4938(3) 0.4890(2) 0.2889(2) 0.0490(5) Uani d 1 . .
C C19 0.2299(4) -0.0175(2) 0.5635(2) 0.0593(7) Uani d 1 . .
H H19A 0.212443 0.018081 0.492353 0.089 Uiso calc 1 . .
H H19B 0.131409 -0.059562 0.577396 0.089 Uiso calc 1 . .
H H19C 0.303981 -0.078220 0.565607 0.089 Uiso calc 1 . .
C C20 0.3193(4) 0.0330(3) 0.7645(2) 0.0671(7) Uani d 1 . .
H H20A 0.368584 0.098819 0.819591 0.101 Uiso calc 1 . .
H H20B 0.385352 -0.033648 0.766154 0.101 Uiso calc 1 . .
H H20C 0.217960 -0.001696 0.779089 0.101 Uiso calc 1 . .
C C21 0.3116(5) 0.1391(4) 0.0592(3) 0.1013(13) Uani d 1 . .
H H21A 0.272294 0.077199 -0.002026 0.122 Uiso calc 0.5 B 3
H H21B 0.398128 0.107737 0.108434 0.122 Uiso calc 0.5 B 3
H H21C 0.263219 0.099482 -0.012681 0.122 Uiso calc 0.5 C 4
H H21D 0.372926 0.078161 0.099154 0.122 Uiso calc 0.5 C 4
C C22A 0.367(2) 0.2700(12) 0.0182(19) 0.168(9) Uani d 0.5 D 3
H H22A 0.276172 0.306634 -0.018768 0.252 Uiso calc 0.5 D 3
H H22B 0.436355 0.259743 -0.031876 0.252 Uiso calc 0.5 D 3
H H22C 0.421703 0.325606 0.079685 0.252 Uiso calc 0.5 D 3
C C22B 0.426(2) 0.2569(18) 0.043(2) 0.197(11) Uani d 0.5 D 4
H H22D 0.389262 0.332725 0.067156 0.295 Uiso calc 0.5 D 4
H H22E 0.431822 0.261267 -0.033255 0.295 Uiso calc 0.5 D 4
H H22F 0.529782 0.250560 0.085562 0.295 Uiso calc 0.5 D 4

loop_
_atom_site_aniso_label
_atom_site_aniso_U_11
_atom_site_aniso_U_22
_atom_site_aniso_U_33
_atom_site_aniso_U_12
_atom_site_aniso_U_13
_atom_site_aniso_U_23
Cl1 0.0616(5) 0.0790(5) 0.1052(7) 0.0370(4) 0.0187(4) 0.0310(4)
S1 0.0426(3) 0.0562(4) 0.0414(3) 0.0044(2) 0.0036(2) -0.0003(2)
O1 0.0626(12) 0.0652(11) 0.0621(11) -0.0073(9) 0.0108(9) 0.0075(9)
O2 0.0534(11) 0.0619(10) 0.0564(10) 0.0198(8) 0.0023(8) -0.0081(8)
O3 0.0299(8) 0.0596(9) 0.0571(10) 0.0133(6) 0.0115(7) 0.0114(8)
O4 0.0368(9) 0.0688(11) 0.0778(13) 0.0201(8) 0.0158(8) 0.0165(9)
N1 0.0603(14) 0.0807(15) 0.0413(11) 0.0041(11) 0.0047(10) -0.0001(10)
N2 0.0351(11) 0.0729(14) 0.0812(17) 0.0109(10) 0.0177(11) 0.0219(13)
N3 0.0721(17) 0.0741(15) 0.0679(16) 0.0045(13) 0.0106(13) 0.0187(13)
C1 0.0552(16) 0.094(2) 0.0467(14) -0.0058(15) -0.0051(12) 0.0159(14)
C2A 0.071(7) 0.085(6) 0.065(7) 0.012(5) -0.001(4) 0.015(5)
C3A 0.074(8) 0.105(7) 0.052(6) 0.000(5) -0.009(5) 0.015(4)
C4A 0.047(8) 0.134(10) 0.076(7) 0.043(6) -0.006(5) 0.036(7)
C5A 0.059(7) 0.112(8) 0.079(8) 0.036(6) 0.026(6) 0.035(6)
C2B 0.081(9) 0.194(14) 0.040(5) -0.052(8) -0.023(4) 0.015(6)
C3B 0.058(8) 0.23(2) 0.054(8) -0.009(9) -0.018(7) 0.038(11)
C4B 0.041(7) 0.179(19) 0.126(12) 0.010(8) -0.037(8) 0.087(10)
C5B 0.048(7) 0.189(15) 0.097(9) -0.014(7) -0.050(6) 0.066(9)
C6 0.0370(13) 0.102(2) 0.0637(17) 0.0021(14) -0.0051(12) 0.0342(17)
C7 0.0351(12) 0.0692(15) 0.0622(15) 0.0106(11) 0.0081(11) 0.0204(13)
C8 0.0310(10) 0.0559(12) 0.0456(12) 0.0085(9) 0.0051(8) 0.0101(10)
C9 0.0327(10) 0.0438(10) 0.0507(12) 0.0099(8) 0.0058(9) 0.0021(9)
C10 0.0324(10) 0.0442(10) 0.0425(11) 0.0077(8) 0.0062(8) -0.0016(8)
C11 0.0323(10) 0.0439(10) 0.0524(12) 0.0088(8) 0.0076(9) -0.0047(9)
C12 0.0405(12) 0.0576(12) 0.0516(13) 0.0104(10) 0.0157(10) -0.0011(11)
C13 0.0430(12) 0.0556(12) 0.0462(12) 0.0131(10) 0.0117(10) 0.0061(10)
C14 0.0392(12) 0.0566(12) 0.0482(12) 0.0140(10) 0.0066(9) 0.0068(10)
C15 0.0308(10) 0.0479(10) 0.0446(11) 0.0079(8) 0.0087(8) -0.0006(9)
C16 0.0357(11) 0.0460(11) 0.0502(12) 0.0052(8) 0.0113(9) 0.0013(9)
C17 0.0369(11) 0.0451(10) 0.0477(12) 0.0084(8) 0.0061(9) 0.0024(9)
C18 0.0401(12) 0.0519(12) 0.0527(13) 0.0040(9) 0.0045(10) 0.0040(11)
C19 0.0695(18) 0.0482(12) 0.0622(16) 0.0073(12) 0.0181(13) 0.0027(11)
C20 0.0603(17) 0.0899(19) 0.0576(16) 0.0202(15) 0.0191(13) 0.0192(15)
C21 0.081(3) 0.166(4) 0.0550(18) 0.002(2) 0.0214(17) -0.022(2)
C22A 0.117(15) 0.214(15) 0.159(14) -0.104(10) 0.087(13) -0.092(11)
C22B 0.102(13) 0.29(2) 0.177(18) -0.112(12) 0.082(12) -0.066(14)

loop_
_atom_type_symbol
_atom_type_description
_atom_type_scat_dispersion_real
_atom_type_scat_dispersion_imag
_atom_type_scat_source
C C 0.0033 0.0016 'International Tables Vol C Tables 4.2.6.8 and 6.1.1.4'
H H 0.0000 0.0000 'International Tables Vol C Tables 4.2.6.8 and 6.1.1.4'
Cl Cl 0.1484 0.1585 'International Tables Vol C Tables 4.2.6.8 and 6.1.1.4'
N N 0.0061 0.0033 'International Tables Vol C Tables 4.2.6.8 and 6.1.1.4'
O O 0.0106 0.0060 'International Tables Vol C Tables 4.2.6.8 and 6.1.1.4'
S S 0.1246 0.1234 'International Tables Vol C Tables 4.2.6.8 and 6.1.1.4'

loop_
_geom_angle_atom_site_label_1
_geom_angle_atom_site_label_2
_geom_angle_atom_site_label_3
_geom_angle_site_symmetry_1
_geom_angle_site_symmetry_3
_geom_angle
_geom_angle_publ_flag
O1 S1 O2 . . 118.26(12) ?
O1 S1 N1 . . 108.63(12) ?
O2 S1 N1 . . 107.59(13) ?
O1 S1 C8 . . 107.85(12) ?
O2 S1 C8 . . 110.65(10) ?
N1 S1 C8 . . 102.75(12) ?
C16 O3 C15 . . 119.25(17) ?
C1 N1 C21 . . 120.9(3) ?
C1 N1 S1 . . 116.6(2) ?
C21 N1 S1 . . 121.3(2) ?
C16 N2 H2A . . 118(2) ?
C16 N2 H2B . . 121.8(19) ?
H2A N2 H2B . . 119(3) ?
C2A C1 C6 . . 124.9(6) ?
C6 C1 C2B . . 113.5(7) ?
C2A C1 N1 . . 114.5(6) ?
C6 C1 N1 . . 120.4(2) ?
C2B C1 N1 . . 126.1(7) ?
C3A C2A C1 . . 119.7(12) ?
C3A C2A H2AA . . 120.1 ?
C1 C2A H2AA . . 120.1 ?
C4A C3A C2A . . 113.6(13) ?
C4A C3A H3A . . 123.2 ?
C2A C3A H3A . . 123.2 ?
C3A C4A C5A . . 128.8(11) ?
C3A C4A H4A . . 115.6 ?
C5A C4A H4A . . 115.6 ?
C4A C5A C6 . . 116.7(8) ?
C4A C5A H5A . . 121.7 ?
C6 C5A H5A . . 121.7 ?
C3B C2B C1 . . 120.6(12) ?
C3B C2B H2BA . . 119.7 ?
C1 C2B H2BA . . 119.7 ?
C4B C3B C2B . . 129.0(14) ?
C4B C3B H3B . . 115.5 ?
C2B C3B H3B . . 115.5 ?
C3B C4B C5B . . 108.4(13) ?
C3B C4B H4B . . 125.8 ?
C5B C4B H4B . . 125.8 ?
C4B C5B C6 . . 126.5(11) ?
C4B C5B H5B . . 116.7 ?
C6 C5B H5B . . 116.7 ?
C1 C6 C5A . . 115.9(6) ?
C1 C6 C5B . . 121.9(7) ?
C1 C6 C7 . . 119.9(2) ?
C5A C6 C7 . . 124.1(6) ?
C5B C6 C7 . . 118.0(6) ?
C8 C7 C6 . . 124.5(3) ?
C8 C7 Cl1 . . 118.5(2) ?
C6 C7 Cl1 . . 116.9(2) ?
C7 C8 C9 . . 127.2(2) ?
C7 C8 S1 . . 114.9(2) ?
C9 C8 S1 . . 117.90(15) ?
C10 C9 C17 . . 109.45(17) ?
C10 C9 C8 . . 113.45(17) ?
C17 C9 C8 . . 110.8(2) ?
C10 C9 H9 . . 107.6 ?
C17 C9 H9 . . 107.6 ?
C8 C9 H9 . . 107.6 ?
C15 C10 C11 . . 118.2(2) ?
C15 C10 C9 . . 122.7(2) ?
C11 C10 C9 . . 118.99(18) ?
O4 C11 C10 . . 119.4(2) ?
O4 C11 C12 . . 121.9(2) ?
C10 C11 C12 . . 118.57(19) ?
C11 C12 C13 . . 113.76(19) ?
C11 C12 H12A . . 108.8 ?
C13 C12 H12A . . 108.8 ?
C11 C12 H12B . . 108.8 ?
C13 C12 H12B . . 108.8 ?
H12A C12 H12B . . 107.7 ?
C20 C13 C14 . . 109.1(2) ?
C20 C13 C19 . . 109.2(2) ?
C14 C13 C19 . . 111.0(2) ?
C20 C13 C12 . . 110.0(2) ?
C14 C13 C12 . . 108.06(19) ?
C19 C13 C12 . . 109.5(2) ?
C15 C14 C13 . . 113.40(18) ?
C15 C14 H14A . . 108.9 ?
C13 C14 H14A . . 108.9 ?
C15 C14 H14B . . 108.9 ?
C13 C14 H14B . . 108.9 ?
H14A C14 H14B . . 107.7 ?
C10 C15 O3 . . 122.8(2) ?
C10 C15 C14 . . 125.8(2) ?
O3 C15 C14 . . 111.38(18) ?
N2 C16 C17 . . 127.6(2) ?
N2 C16 O3 . . 110.3(2) ?
C17 C16 O3 . . 122.1(2) ?
C16 C17 C18 . . 117.1(2) ?
C16 C17 C9 . . 123.0(2) ?
C18 C17 C9 . . 119.70(19) ?
N3 C18 C17 . . 178.6(3) ?
C13 C19 H19A . . 109.5 ?
C13 C19 H19B . . 109.5 ?
H19A C19 H19B . . 109.5 ?
C13 C19 H19C . . 109.5 ?
H19A C19 H19C . . 109.5 ?
H19B C19 H19C . . 109.5 ?
C13 C20 H20A . . 109.5 ?
C13 C20 H20B . . 109.5 ?
H20A C20 H20B . . 109.5 ?
C13 C20 H20C . . 109.5 ?
H20A C20 H20C . . 109.5 ?
H20B C20 H20C . . 109.5 ?
N1 C21 C22B . . 116.6(12) ?
N1 C21 C22A . . 105.2(9) ?
N1 C21 H21A . . 110.7 ?
C22A C21 H21A . . 110.7 ?
N1 C21 H21B . . 110.7 ?
C22A C21 H21B . . 110.7 ?
H21A C21 H21B . . 108.8 ?
N1 C21 H21C . . 108.1 ?
C22B C21 H21C . . 108.1 ?
N1 C21 H21D . . 108.1 ?
C22B C21 H21D . . 108.1 ?
H21C C21 H21D . . 107.3 ?
C21 C22A H22A . . 109.5 ?
C21 C22A H22B . . 109.5 ?
H22A C22A H22B . . 109.5 ?
C21 C22A H22C . . 109.5 ?
H22A C22A H22C . . 109.5 ?
H22B C22A H22C . . 109.5 ?
C21 C22B H22D . . 109.5 ?
C21 C22B H22E . . 109.5 ?
H22D C22B H22E . . 109.5 ?
C21 C22B H22F . . 109.5 ?
H22D C22B H22F . . 109.5 ?
H22E C22B H22F . . 109.5 ?

loop_
_geom_bond_atom_site_label_1
_geom_bond_atom_site_label_2
_geom_bond_site_symmetry_2
_geom_bond_distance
_geom_bond_publ_flag
Cl1 C7 . 1.735(3) ?
S1 O1 . 1.4168(19) ?
S1 O2 . 1.4287(18) ?
S1 N1 . 1.627(2) ?
S1 C8 . 1.753(2) ?
O3 C16 . 1.364(3) ?
O3 C15 . 1.373(3) ?
O4 C11 . 1.225(3) ?
N1 C1 . 1.408(4) ?
N1 C21 . 1.461(5) ?
N2 C16 . 1.337(3) ?
N2 H2A . 0.92(3) ?
N2 H2B . 0.91(3) ?
N3 C18 . 1.139(3) ?
C1 C2A . 1.391(5) ?
C1 C6 . 1.394(5) ?
C1 C2B . 1.395(4) ?
C2A C3A . 1.380(5) ?
C2A H2AA . 0.9300 ?
C3A C4A . 1.378(5) ?
C3A H3A . 0.9300 ?
C4A C5A . 1.381(5) ?
C4A H4A . 0.9300 ?
C5A C6 . 1.394(4) ?
C5A H5A . 0.9300 ?
C2B C3B . 1.380(5) ?
C2B H2BA . 0.9300 ?
C3B C4B . 1.377(5) ?
C3B H3B . 0.9300 ?
C4B C5B . 1.380(5) ?
C4B H4B . 0.9300 ?
C5B C6 . 1.399(5) ?
C5B H5B . 0.9300 ?
C6 C7 . 1.488(4) ?
C7 C8 . 1.334(3) ?
C8 C9 . 1.525(3) ?
C9 C10 . 1.502(3) ?
C9 C17 . 1.512(3) ?
C9 H9 . 0.9800 ?
C10 C15 . 1.341(3) ?
C10 C11 . 1.462(3) ?
C11 C12 . 1.506(3) ?
C12 C13 . 1.538(3) ?
C12 H12A . 0.9700 ?
C12 H12B . 0.9700 ?
C13 C20 . 1.525(4) ?
C13 C14 . 1.525(3) ?
C13 C19 . 1.528(3) ?
C14 C15 . 1.483(3) ?
C14 H14A . 0.9700 ?
C14 H14B . 0.9700 ?
C16 C17 . 1.347(3) ?
C17 C18 . 1.415(3) ?
C19 H19A . 0.9600 ?
C19 H19B . 0.9600 ?
C19 H19C . 0.9600 ?
C20 H20A . 0.9600 ?
C20 H20B . 0.9600 ?
C20 H20C . 0.9600 ?
C21 C22B . 1.533(5) ?
C21 C22A . 1.534(5) ?
C21 H21A . 0.9700 ?
C21 H21B . 0.9700 ?
C21 H21C . 0.9700 ?
C21 H21D . 0.9700 ?
C22A H22A . 0.9600 ?
C22A H22B . 0.9600 ?
C22A H22C . 0.9600 ?
C22B H22D . 0.9600 ?
C22B H22E . 0.9600 ?
C22B H22F . 0.9600 ?

loop_
_geom_hbond_atom_site_label_D
_geom_hbond_atom_site_label_H
_geom_hbond_atom_site_label_A
_geom_hbond_site_symmetry_A
_geom_hbond_distance_DH
_geom_hbond_distance_HA
_geom_hbond_distance_DA
_geom_hbond_angle_DHA
N2 H2A O4 1_655 0.92(3) 2.03(3) 2.857(3) 150(3)
N2 H2B Cl1 1_655 0.91(3) 2.84(3) 3.583(3) 140(2)
C4B H4B N3 2_565 0.93 2.49 3.381(18) 160
C19 H19C O3 2_656 0.96 2.56 3.452(3) 155
C20 H20C O1 2_556 0.96 2.56 3.443(4) 153

loop_
_geom_torsion_atom_site_label_1
_geom_torsion_atom_site_label_2
_geom_torsion_atom_site_label_3
_geom_torsion_atom_site_label_4
_geom_torsion_site_symmetry_1
_geom_torsion_site_symmetry_2
_geom_torsion_site_symmetry_3
_geom_torsion_site_symmetry_4
_geom_torsion
_geom_torsion_publ_flag
O1 S1 N1 C1 . . . . 63.5(2) ?
O2 S1 N1 C1 . . . . -167.3(2) ?
C8 S1 N1 C1 . . . . -50.5(2) ?
O1 S1 N1 C21 . . . . -128.9(3) ?
O2 S1 N1 C21 . . . . 0.3(3) ?
C8 S1 N1 C21 . . . . 117.1(3) ?
C21 N1 C1 C2A . . . . 38.9(9) ?
S1 N1 C1 C2A . . . . -153.4(8) ?
C21 N1 C1 C6 . . . . -135.3(3) ?
S1 N1 C1 C6 . . . . 32.4(4) ?
C21 N1 C1 C2B . . . . 47.2(11) ?
S1 N1 C1 C2B . . . . -145.1(11) ?
C6 C1 C2A C3A . . . . -6.0(19) ?
N1 C1 C2A C3A . . . . -179.9(13) ?
C1 C2A C3A C4A . . . . 0(3) ?
C2A C3A C4A C5A . . . . 5(4) ?
C3A C4A C5A C6 . . . . -4(4) ?
C6 C1 C2B C3B . . . . 4(2) ?
N1 C1 C2B C3B . . . . -178.5(15) ?
C1 C2B C3B C4B . . . . -2(4) ?
C2B C3B C4B C5B . . . . -2(4) ?
C3B C4B C5B C6 . . . . 3(4) ?
C2A C1 C6 C5A . . . . 7.0(12) ?
N1 C1 C6 C5A . . . . -179.4(7) ?
C2B C1 C6 C5B . . . . -3.1(14) ?
N1 C1 C6 C5B . . . . 179.2(9) ?
C2A C1 C6 C7 . . . . -168.8(9) ?
C2B C1 C6 C7 . . . . -177.4(10) ?
N1 C1 C6 C7 . . . . 4.8(4) ?
C4A C5A C6 C1 . . . . -2.2(19) ?
C4A C5A C6 C7 . . . . 173.3(14) ?
C4B C5B C6 C1 . . . . 0(3) ?
C4B C5B C6 C7 . . . . 174.1(19) ?
C1 C6 C7 C8 . . . . -16.8(4) ?
C5A C6 C7 C8 . . . . 167.8(8) ?
C5B C6 C7 C8 . . . . 168.6(9) ?
C1 C6 C7 Cl1 . . . . 160.2(2) ?
C5A C6 C7 Cl1 . . . . -15.2(8) ?
C5B C6 C7 Cl1 . . . . -14.4(9) ?
C6 C7 C8 C9 . . . . 168.9(2) ?
Cl1 C7 C8 C9 . . . . -8.1(4) ?
C6 C7 C8 S1 . . . . -8.7(4) ?
Cl1 C7 C8 S1 . . . . 174.30(13) ?
O1 S1 C8 C7 . . . . -76.2(2) ?
O2 S1 C8 C7 . . . . 153.1(2) ?
N1 S1 C8 C7 . . . . 38.5(2) ?
O1 S1 C8 C9 . . . . 105.95(19) ?
O2 S1 C8 C9 . . . . -24.8(2) ?
N1 S1 C8 C9 . . . . -139.41(19) ?
C7 C8 C9 C10 . . . . 131.5(3) ?
S1 C8 C9 C10 . . . . -50.9(3) ?
C7 C8 C9 C17 . . . . -104.9(3) ?
S1 C8 C9 C17 . . . . 72.7(2) ?
C17 C9 C10 C15 . . . . -8.0(3) ?
C8 C9 C10 C15 . . . . 116.3(2) ?
C17 C9 C10 C11 . . . . 167.86(18) ?
C8 C9 C10 C11 . . . . -67.8(3) ?
C15 C10 C11 O4 . . . . 176.9(2) ?
C9 C10 C11 O4 . . . . 0.8(3) ?
C15 C10 C11 C12 . . . . 0.6(3) ?
C9 C10 C11 C12 . . . . -175.43(18) ?
O4 C11 C12 C13 . . . . 152.7(2) ?
C10 C11 C12 C13 . . . . -31.1(3) ?
C11 C12 C13 C20 . . . . 171.6(2) ?
C11 C12 C13 C14 . . . . 52.6(3) ?
C11 C12 C13 C19 . . . . -68.4(3) ?
C20 C13 C14 C15 . . . . -165.8(2) ?
C19 C13 C14 C15 . . . . 73.8(3) ?
C12 C13 C14 C15 . . . . -46.2(3) ?
C11 C10 C15 O3 . . . . -173.24(19) ?
C9 C10 C15 O3 . . . . 2.7(3) ?
C11 C10 C15 C14 . . . . 5.8(3) ?
C9 C10 C15 C14 . . . . -178.3(2) ?
C16 O3 C15 C10 . . . . 3.6(3) ?
C16 O3 C15 C14 . . . . -175.57(18) ?
C13 C14 C15 C10 . . . . 19.0(3) ?
C13 C14 C15 O3 . . . . -161.91(19) ?
C15 O3 C16 N2 . . . . 176.7(2) ?
C15 O3 C16 C17 . . . . -3.2(3) ?
N2 C16 C17 C18 . . . . 1.6(4) ?
O3 C16 C17 C18 . . . . -178.6(2) ?
N2 C16 C17 C9 . . . . 176.8(2) ?
O3 C16 C17 C9 . . . . -3.4(3) ?
C10 C9 C17 C16 . . . . 8.4(3) ?
C8 C9 C17 C16 . . . . -117.4(2) ?
C10 C9 C17 C18 . . . . -176.56(19) ?
C8 C9 C17 C18 . . . . 57.6(3) ?
C1 N1 C21 C22B . . . . 77.0(11) ?
S1 N1 C21 C22B . . . . -90.1(11) ?
C1 N1 C21 C22A . . . . 56.8(9) ?
S1 N1 C21 C22A . . . . -110.3(8) ?

_cod_database_fobs_code 2243759
